data_4319293
loop_
_publ_author_name
'Maarten B. Dinger'
'Michael J. Scott'

_publ_contact_author_address
;
P.O. Box 117200
University of Florida
Gainesville FL, 32611
;
_publ_contact_author_name 'Maarten B. Dinger and Michael J. Scott'
_publ_section_title
;
 Sterically Crowded, Rigid,C3 Symmetric Phosphites: Synthesis, Structure,
 and Preparation of Metal Complexes
;
_journal_name_full 'Inorganic Chemistry'
_journal_page_first 856
_journal_page_last 864
_journal_paper_doi 10.1021/ic000683j
_journal_volume 40
_journal_year 2001
_chemical_formula_sum 'C37 H48 Cl O3 P Pd'
_chemical_formula_weight 713.57
_chemical_name_systematic
;
 ?
;
_space_group_IT_number 14
_symmetry_cell_setting monoclinic
_symmetry_space_group_name_Hall '-P 2yn'
_symmetry_space_group_name_H-M 'P 1 21/n 1'
_atom_sites_solution_hydrogens geom
_atom_sites_solution_primary direct
_atom_sites_solution_secondary difmap
_audit_creation_method SHELXL-97
_cell_angle_alpha 90.00
_cell_angle_beta 97.9800(10)
_cell_angle_gamma 90.00
_cell_formula_units_Z 8
_cell_length_a 17.4765(11)
_cell_length_b 21.4850(14)
_cell_length_c 18.7477(11)
_cell_measurement_temperature 173(2)
_cell_volume 6971.3(8)
_computing_cell_refinement 'Bruker AXS SMART'
_computing_data_collection 'Bruker AXS SMART'
_computing_data_reduction 'Bruker AXS SMART'
_computing_structure_refinement 'SHELXL-97 (Sheldrick, 1997)'
_computing_structure_solution 'SHELXS-97 (Sheldrick, 1990)'
_diffrn_ambient_temperature 173(2)
_diffrn_measured_fraction_theta_full 1.000
_diffrn_measured_fraction_theta_max 1.000
_diffrn_radiation_monochromator graphite
_diffrn_radiation_source 'fine-focus sealed tube'
_diffrn_radiation_type MoK\a
_diffrn_radiation_wavelength 0.71073
_diffrn_reflns_av_R_equivalents 0.0730
_diffrn_reflns_av_sigmaI/netI 0.0864
_diffrn_reflns_limit_h_max 22
_diffrn_reflns_limit_h_min -18
_diffrn_reflns_limit_k_max 20
_diffrn_reflns_limit_k_min -27
_diffrn_reflns_limit_l_max 24
_diffrn_reflns_limit_l_min -24
_diffrn_reflns_number 47538
_diffrn_reflns_theta_full 27.50
_diffrn_reflns_theta_max 27.50
_diffrn_reflns_theta_min 1.49
_exptl_absorpt_coefficient_mu 0.689
_exptl_absorpt_correction_T_max 0.951583
_exptl_absorpt_correction_T_min 0.818756
_exptl_absorpt_correction_type SADABS
_exptl_crystal_colour pale_yellow
_exptl_crystal_density_diffrn 1.360
_exptl_crystal_density_method 'not measured'
_exptl_crystal_description 'thin plate'
_exptl_crystal_F_000 2976
_refine_diff_density_max 1.029
_refine_diff_density_min -0.820
_refine_diff_density_rms 0.097
_refine_ls_extinction_method none
_refine_ls_goodness_of_fit_ref 0.980
_refine_ls_hydrogen_treatment mixed
_refine_ls_matrix_type full
_refine_ls_number_parameters 799
_refine_ls_number_reflns 15995
_refine_ls_number_restraints 0
_refine_ls_restrained_S_all 0.980
_refine_ls_R_factor_all 0.0988
_refine_ls_R_factor_gt 0.0484
_refine_ls_shift/su_max 0.006
_refine_ls_shift/su_mean 0.000
_refine_ls_structure_factor_coef Fsqd
_refine_ls_weighting_details 'calc w=1/[\s^2^(Fo^2^)+(0.0611P)^2^+0.0000P] where P=(Fo^2^+2Fc^2^)/3'
_refine_ls_weighting_scheme calc
_refine_ls_wR_factor_gt 0.1140
_refine_ls_wR_factor_ref 0.1356
_reflns_number_gt 9566
_reflns_number_total 15995
_reflns_threshold_expression >2sigma(I)
_cod_data_source_file ic000683j_4.cif
_cod_data_source_block 5b
_cod_database_code 4319293

loop_
_symmetry_equiv_pos_as_xyz
'x, y, z'
'-x+1/2, y+1/2, -z+1/2'
'-x, -y, -z'
'x-1/2, -y-1/2, z-1/2'

loop_
_atom_site_label
_atom_site_type_symbol
_atom_site_fract_x
_atom_site_fract_y
_atom_site_fract_z
_atom_site_U_iso_or_equiv
_atom_site_adp_type
_atom_site_occupancy
_atom_site_symmetry_multiplicity
_atom_site_calc_flag
_atom_site_refinement_flags
_atom_site_disorder_assembly
_atom_site_disorder_group
Pd1A Pd 0.073005(17) 0.314244(16) 0.175762(17) 0.02638(9) Uani 1 1 d . . .
P1A P 0.20236(6) 0.32657(5) 0.20567(5) 0.0210(2) Uani 1 1 d . . .
Cl1A Cl 0.08590(6) 0.21077(5) 0.21906(6) 0.0344(3) Uani 1 1 d . . .
O1A O 0.23818(14) 0.31718(12) 0.28820(13) 0.0209(6) Uani 1 1 d . . .
O2A O 0.24386(14) 0.27446(12) 0.16378(13) 0.0216(6) Uani 1 1 d . . .
O3A O 0.23865(15) 0.39185(13) 0.18614(13) 0.0233(6) Uani 1 1 d . . .
C1A C 0.3876(2) 0.32930(19) 0.2323(2) 0.0230(9) Uani 1 1 d . . .
H1AA H 0.4443 0.3298 0.2405 0.028 Uiso 1 1 calc R . .
C2A C 0.3680(2) 0.27961(18) 0.28559(19) 0.0197(8) Uani 1 1 d . . .
C3A C 0.2985(2) 0.27713(18) 0.31566(19) 0.0203(8) Uani 1 1 d . . .
C4A C 0.2885(2) 0.23771(19) 0.37257(19) 0.0218(8) Uani 1 1 d . . .
C5A C 0.2200(2) 0.2363(2) 0.4167(2) 0.0284(9) Uani 1 1 d . . .
C6A C 0.1578(3) 0.2857(2) 0.3966(2) 0.0392(11) Uani 1 1 d . . .
H6AA H 0.1326 0.2782 0.3485 0.059 Uiso 1 1 calc R . .
H6AB H 0.1812 0.3262 0.3991 0.059 Uiso 1 1 calc R . .
H6AC H 0.1205 0.2836 0.4296 0.059 Uiso 1 1 calc R . .
C7A C 0.2521(3) 0.2480(3) 0.4958(2) 0.0432(12) Uani 1 1 d . . .
H7AA H 0.2102 0.2496 0.5239 0.065 Uiso 1 1 calc R . .
H7AB H 0.2794 0.2869 0.4999 0.065 Uiso 1 1 calc R . .
H7AC H 0.2868 0.2150 0.5130 0.065 Uiso 1 1 calc R . .
C8A C 0.1817(3) 0.1728(2) 0.4087(3) 0.0400(12) Uani 1 1 d . . .
H8AA H 0.1606 0.1661 0.3593 0.060 Uiso 1 1 calc R . .
H8AB H 0.1410 0.1709 0.4382 0.060 Uiso 1 1 calc R . .
H8AC H 0.2193 0.1411 0.4238 0.060 Uiso 1 1 calc R . .
C9A C 0.3501(2) 0.1972(2) 0.3945(2) 0.0267(9) Uani 1 1 d . . .
H9AA H 0.3453 0.1700 0.4322 0.032 Uiso 1 1 calc R . .
C10A C 0.4175(2) 0.1953(2) 0.3637(2) 0.0278(10) Uani 1 1 d . . .
C11A C 0.4812(2) 0.1491(2) 0.3885(3) 0.0395(12) Uani 1 1 d . . .
H11A H 0.5292 0.1710 0.4006 0.059 Uiso 1 1 calc R . .
H11B H 0.4859 0.1200 0.3505 0.059 Uiso 1 1 calc R . .
H11C H 0.4690 0.1272 0.4301 0.059 Uiso 1 1 calc R . .
C12A C 0.4257(2) 0.23719(19) 0.3100(2) 0.0244(9) Uani 1 1 d . . .
H12A H 0.4712 0.2372 0.2895 0.029 Uiso 1 1 calc R . .
C13A C 0.3703(2) 0.31321(19) 0.1524(2) 0.0228(9) Uani 1 1 d . . .
C14A C 0.3035(2) 0.28400(19) 0.1217(2) 0.0226(8) Uani 1 1 d . . .
C15A C 0.2925(2) 0.2611(2) 0.0506(2) 0.0251(9) Uani 1 1 d . . .
C16A C 0.2210(2) 0.2236(2) 0.0194(2) 0.0312(10) Uani 1 1 d . . .
C17A C 0.1477(2) 0.2630(2) 0.0175(2) 0.0370(11) Uani 1 1 d . . .
H17A H 0.1368 0.2695 0.0658 0.056 Uiso 1 1 calc R . .
H17B H 0.1050 0.2417 -0.0099 0.056 Uiso 1 1 calc R . .
H17C H 0.1552 0.3025 -0.0044 0.056 Uiso 1 1 calc R . .
C18A C 0.2143(3) 0.1653(2) 0.0651(2) 0.0420(12) Uani 1 1 d . . .
H18A H 0.2080 0.1773 0.1133 0.063 Uiso 1 1 calc R . .
H18B H 0.2603 0.1407 0.0662 0.063 Uiso 1 1 calc R . .
H18C H 0.1704 0.1413 0.0445 0.063 Uiso 1 1 calc R . .
C19A C 0.2271(3) 0.2027(2) -0.0576(2) 0.0465(13) Uani 1 1 d . . .
H19A H 0.2731 0.1782 -0.0579 0.070 Uiso 1 1 calc R . .
H19B H 0.2295 0.2386 -0.0878 0.070 Uiso 1 1 calc R . .
H19C H 0.1827 0.1781 -0.0756 0.070 Uiso 1 1 calc R . .
C20A C 0.3519(2) 0.2743(2) 0.0102(2) 0.0296(10) Uani 1 1 d . . .
H20A H 0.3472 0.2600 -0.0371 0.036 Uiso 1 1 calc R . .
C21A C 0.4172(2) 0.3073(2) 0.0370(2) 0.0304(10) Uani 1 1 d . . .
C22A C 0.4769(3) 0.3224(3) -0.0120(2) 0.0439(13) Uani 1 1 d . . .
H22A H 0.4894 0.2852 -0.0364 0.066 Uiso 1 1 calc R . .
H22B H 0.5227 0.3384 0.0162 0.066 Uiso 1 1 calc R . .
H22C H 0.4564 0.3530 -0.0468 0.066 Uiso 1 1 calc R . .
C23A C 0.4262(2) 0.3250(2) 0.1081(2) 0.0271(9) Uani 1 1 d . . .
H23A H 0.4713 0.3455 0.1272 0.033 Uiso 1 1 calc R . .
C24A C 0.3671(2) 0.39537(19) 0.2530(2) 0.0238(9) Uani 1 1 d . . .
C25A C 0.2970(2) 0.4247(2) 0.2310(2) 0.0246(9) Uani 1 1 d . . .
C26A C 0.2822(2) 0.4864(2) 0.2502(2) 0.0293(10) Uani 1 1 d . . .
C27A C 0.2048(3) 0.5194(2) 0.2270(2) 0.0329(10) Uani 1 1 d . . .
C28A C 0.1390(3) 0.4854(2) 0.2577(2) 0.0364(11) Uani 1 1 d . . .
H28A H 0.1485 0.4865 0.3094 0.055 Uiso 1 1 calc R . .
H28B H 0.1367 0.4430 0.2416 0.055 Uiso 1 1 calc R . .
H28C H 0.0908 0.5057 0.2413 0.055 Uiso 1 1 calc R . .
C29A C 0.2056(3) 0.5868(2) 0.2543(2) 0.0458(13) Uani 1 1 d . . .
H29A H 0.2129 0.5869 0.3060 0.069 Uiso 1 1 calc R . .
H29B H 0.1574 0.6065 0.2366 0.069 Uiso 1 1 calc R . .
H29C H 0.2471 0.6091 0.2373 0.069 Uiso 1 1 calc R . .
C30A C 0.1881(3) 0.5222(2) 0.1442(2) 0.0415(12) Uani 1 1 d . . .
H30A H 0.2285 0.5449 0.1259 0.062 Uiso 1 1 calc R . .
H30B H 0.1396 0.5428 0.1300 0.062 Uiso 1 1 calc R . .
H30C H 0.1858 0.4807 0.1249 0.062 Uiso 1 1 calc R . .
C31A C 0.3412(3) 0.5165(2) 0.2943(2) 0.0338(10) Uani 1 1 d . . .
H31A H 0.3332 0.5573 0.3080 0.041 Uiso 1 1 calc R . .
C32A C 0.4109(3) 0.4886(2) 0.3187(2) 0.0357(11) Uani 1 1 d . . .
C33A C 0.4724(3) 0.5229(3) 0.3687(3) 0.0542(15) Uani 1 1 d . . .
H33A H 0.4711 0.5663 0.3565 0.081 Uiso 1 1 calc R . .
H33B H 0.5223 0.5061 0.3638 0.081 Uiso 1 1 calc R . .
H33C H 0.4627 0.5180 0.4176 0.081 Uiso 1 1 calc R . .
C34A C 0.4240(2) 0.4283(2) 0.2976(2) 0.0317(10) Uani 1 1 d . . .
H34A H 0.4712 0.4094 0.3132 0.038 Uiso 1 1 calc R . .
C35A C 0.0412(3) 0.3964(2) 0.1140(3) 0.0412(12) Uani 1 1 d . . .
H35A H 0.0628 0.4352 0.1339 0.049 Uiso 1 1 calc R . .
H35B H 0.0408 0.3930 0.0624 0.049 Uiso 1 1 calc R . .
C36A C -0.0247(3) 0.3749(3) 0.1408(3) 0.0481(14) Uani 1 1 d . . .
H36A H -0.0469 0.3998 0.1766 0.058 Uiso 1 1 calc R . .
C37A C -0.0500(2) 0.3155(2) 0.1272(3) 0.0413(12) Uani 1 1 d . . .
H37A H -0.0611 0.3034 0.0769 0.050 Uiso 1 1 calc R . .
H37B H -0.0870 0.2996 0.1567 0.050 Uiso 1 1 calc R . .
Pd1B Pd 0.075485(18) 0.388897(16) -0.318682(18) 0.02969(10) Uani 1 1 d . . .
P1B P 0.20248(6) 0.36492(5) -0.28847(5) 0.0226(2) Uani 1 1 d . . .
Cl1B Cl 0.08636(9) 0.48745(7) -0.26386(8) 0.0621(4) Uani 1 1 d . . .
O1B O 0.22704(14) 0.29605(13) -0.31013(13) 0.0229(6) Uani 1 1 d . . .
O2B O 0.24790(15) 0.41242(13) -0.33238(13) 0.0234(6) Uani 1 1 d . . .
O3B O 0.24360(14) 0.37131(13) -0.20750(13) 0.0227(6) Uani 1 1 d . . .
C1B C 0.3857(2) 0.34324(18) -0.27048(19) 0.0210(8) Uani 1 1 d . . .
H1BA H 0.4417 0.3370 -0.2653 0.025 Uiso 1 1 calc R . .
C2B C 0.3564(2) 0.28051(19) -0.24782(19) 0.0211(8) Uani 1 1 d . . .
C3B C 0.2824(2) 0.25738(18) -0.26889(19) 0.0211(8) Uani 1 1 d . . .
C4B C 0.2603(2) 0.19689(19) -0.25134(19) 0.0229(9) Uani 1 1 d . . .
C5B C 0.1799(2) 0.1697(2) -0.2765(2) 0.0251(9) Uani 1 1 d . . .
C6B C 0.1179(2) 0.2079(2) -0.2456(2) 0.0322(10) Uani 1 1 d . . .
H6BA H 0.1198 0.2502 -0.2615 0.048 Uiso 1 1 calc R . .
H6BB H 0.1273 0.2065 -0.1939 0.048 Uiso 1 1 calc R . .
H6BC H 0.0678 0.1907 -0.2620 0.048 Uiso 1 1 calc R . .
C7B C 0.1719(3) 0.1027(2) -0.2519(2) 0.0387(11) Uani 1 1 d . . .
H7BA H 0.2050 0.0762 -0.2754 0.058 Uiso 1 1 calc R . .
H7BB H 0.1193 0.0894 -0.2641 0.058 Uiso 1 1 calc R . .
H7BC H 0.1865 0.1001 -0.2007 0.058 Uiso 1 1 calc R . .
C8B C 0.1649(2) 0.1693(2) -0.3588(2) 0.0309(10) Uani 1 1 d . . .
H8BA H 0.1642 0.2113 -0.3763 0.046 Uiso 1 1 calc R . .
H8BB H 0.1159 0.1500 -0.3746 0.046 Uiso 1 1 calc R . .
H8BC H 0.2051 0.1465 -0.3772 0.046 Uiso 1 1 calc R . .
C9B C 0.3172(2) 0.1619(2) -0.2099(2) 0.0286(9) Uani 1 1 d . . .
H9BA H 0.3052 0.1213 -0.1984 0.034 Uiso 1 1 calc R . .
C10B C 0.3903(2) 0.1840(2) -0.1849(2) 0.0258(9) Uani 1 1 d . . .
C11B C 0.4484(3) 0.1432(2) -0.1378(3) 0.0456(13) Uani 1 1 d . . .
H11D H 0.4999 0.1552 -0.1443 0.068 Uiso 1 1 calc R . .
H11E H 0.4400 0.1004 -0.1513 0.068 Uiso 1 1 calc R . .
H11F H 0.4417 0.1484 -0.0882 0.068 Uiso 1 1 calc R . .
C12B C 0.4093(2) 0.2433(2) -0.2055(2) 0.0259(9) Uani 1 1 d . . .
H12B H 0.4587 0.2585 -0.1905 0.031 Uiso 1 1 calc R . .
C13B C 0.3659(2) 0.36166(19) -0.3498(2) 0.0228(8) Uani 1 1 d . . .
C14B C 0.3037(2) 0.39775(19) -0.3774(2) 0.0225(8) Uani 1 1 d . . .
C15B C 0.2941(2) 0.42328(19) -0.4477(2) 0.0244(9) Uani 1 1 d . . .
C16B C 0.2295(3) 0.4699(2) -0.4741(2) 0.0328(10) Uani 1 1 d . . .
C17B C 0.1488(3) 0.4397(2) -0.4783(2) 0.0416(12) Uani 1 1 d . . .
H17D H 0.1401 0.4271 -0.4310 0.062 Uiso 1 1 calc R . .
H17E H 0.1462 0.4040 -0.5094 0.062 Uiso 1 1 calc R . .
H17F H 0.1101 0.4693 -0.4972 0.062 Uiso 1 1 calc R . .
C18B C 0.2390(3) 0.4931(2) -0.5498(2) 0.0466(13) Uani 1 1 d . . .
H18D H 0.2883 0.5131 -0.5485 0.070 Uiso 1 1 calc R . .
H18E H 0.1987 0.5224 -0.5659 0.070 Uiso 1 1 calc R . .
H18F H 0.2359 0.4585 -0.5825 0.070 Uiso 1 1 calc R . .
C19B C 0.2336(3) 0.5267(2) -0.4252(2) 0.0474(13) Uani 1 1 d . . .
H19D H 0.2232 0.5145 -0.3782 0.071 Uiso 1 1 calc R . .
H19E H 0.1960 0.5568 -0.4450 0.071 Uiso 1 1 calc R . .
H19F H 0.2843 0.5447 -0.4214 0.071 Uiso 1 1 calc R . .
C20B C 0.3488(2) 0.4055(2) -0.4903(2) 0.0291(10) Uani 1 1 d . . .
H20B H 0.3447 0.4211 -0.5369 0.035 Uiso 1 1 calc R . .
C21B C 0.4093(2) 0.3657(2) -0.4670(2) 0.0284(9) Uani 1 1 d . . .
C22B C 0.4649(3) 0.3465(2) -0.5170(2) 0.0409(12) Uani 1 1 d . . .
H22D H 0.4951 0.3118 -0.4966 0.061 Uiso 1 1 calc R . .
H22E H 0.4985 0.3806 -0.5237 0.061 Uiso 1 1 calc R . .
H22F H 0.4367 0.3346 -0.5626 0.061 Uiso 1 1 calc R . .
C23B C 0.4182(2) 0.34505(19) -0.3963(2) 0.0259(9) Uani 1 1 d . . .
H23B H 0.4599 0.3196 -0.3795 0.031 Uiso 1 1 calc R . .
C24B C 0.3773(2) 0.39464(19) -0.2155(2) 0.0229(9) Uani 1 1 d . . .
C25B C 0.3115(2) 0.40567(19) -0.1824(2) 0.0225(8) Uani 1 1 d . . .
C26B C 0.3105(2) 0.4453(2) -0.1241(2) 0.0277(9) Uani 1 1 d . . .
C27B C 0.2450(3) 0.4539(2) -0.0770(2) 0.0318(10) Uani 1 1 d . . .
C28B C 0.2164(3) 0.5212(2) -0.0835(3) 0.0516(14) Uani 1 1 d . . .
H28D H 0.1954 0.5297 -0.1326 0.077 Uiso 1 1 calc R . .
H28E H 0.2587 0.5489 -0.0688 0.077 Uiso 1 1 calc R . .
H28F H 0.1771 0.5272 -0.0531 0.077 Uiso 1 1 calc R . .
C29B C 0.1749(3) 0.4116(2) -0.0953(3) 0.0477(13) Uani 1 1 d . . .
H29D H 0.1502 0.4207 -0.1431 0.072 Uiso 1 1 calc R . .
H29E H 0.1392 0.4187 -0.0616 0.072 Uiso 1 1 calc R . .
H29F H 0.1912 0.3689 -0.0926 0.072 Uiso 1 1 calc R . .
C30B C 0.2785(3) 0.4397(3) 0.0017(2) 0.0507(14) Uani 1 1 d . . .
H30D H 0.2391 0.4453 0.0320 0.076 Uiso 1 1 calc R . .
H30E H 0.3208 0.4673 0.0168 0.076 Uiso 1 1 calc R . .
H30F H 0.2965 0.3974 0.0054 0.076 Uiso 1 1 calc R . .
C31B C 0.3795(3) 0.4781(2) -0.1031(2) 0.0336(10) Uani 1 1 d . . .
H31B H 0.3809 0.5059 -0.0648 0.040 Uiso 1 1 calc R . .
C32B C 0.4452(3) 0.4719(2) -0.1354(2) 0.0335(11) Uani 1 1 d . . .
C33B C 0.5193(3) 0.5065(3) -0.1099(3) 0.0528(15) Uani 1 1 d . . .
H33D H 0.5123 0.5318 -0.0692 0.079 Uiso 1 1 calc R . .
H33E H 0.5324 0.5324 -0.1481 0.079 Uiso 1 1 calc R . .
H33F H 0.5601 0.4771 -0.0963 0.079 Uiso 1 1 calc R . .
C34B C 0.4435(2) 0.4290(2) -0.1918(2) 0.0286(10) Uani 1 1 d . . .
H34B H 0.4874 0.4233 -0.2139 0.034 Uiso 1 1 calc R . .
C35B C -0.0405(3) 0.4032(3) -0.3762(3) 0.0613(17) Uani 1 1 d . . .
H35C H -0.0794 0.4174 -0.3477 0.074 Uiso 1 1 calc R . .
H35D H -0.0439 0.4231 -0.4230 0.074 Uiso 1 1 calc R . .
C36B C -0.0254(3) 0.3447(4) -0.3741(4) 0.086(2) Uani 1 1 d . . .
H36B H -0.0549 0.3207 -0.3428 0.103 Uiso 1 1 calc R . .
C37B C 0.0395(3) 0.3149(2) -0.3907(3) 0.0501(14) Uani 1 1 d . . .
H37C H 0.0505 0.3195 -0.4397 0.060 Uiso 1 1 calc R . .
H37D H 0.0484 0.2730 -0.3719 0.060 Uiso 1 1 calc R . .

loop_
_atom_site_aniso_label
_atom_site_aniso_U_11
_atom_site_aniso_U_22
_atom_site_aniso_U_33
_atom_site_aniso_U_23
_atom_site_aniso_U_13
_atom_site_aniso_U_12
Pd1A 0.02039(16) 0.02996(19) 0.02821(17) 0.00055(14) 0.00139(12) 0.00146(14)
P1A 0.0194(5) 0.0227(6) 0.0209(5) -0.0012(4) 0.0026(4) 0.0012(4)
Cl1A 0.0272(5) 0.0329(6) 0.0417(6) 0.0036(5) 0.0000(4) -0.0034(5)
O1A 0.0202(13) 0.0229(15) 0.0205(13) -0.0004(11) 0.0060(10) 0.0022(11)
O2A 0.0225(14) 0.0238(16) 0.0194(13) -0.0021(11) 0.0061(10) 0.0004(11)
O3A 0.0276(15) 0.0221(16) 0.0200(13) -0.0022(11) 0.0026(11) 0.0000(12)
C1A 0.0154(19) 0.030(2) 0.024(2) 0.0025(17) 0.0040(15) -0.0016(16)
C2A 0.0172(19) 0.023(2) 0.0191(18) -0.0045(16) 0.0035(14) -0.0014(16)
C3A 0.022(2) 0.020(2) 0.0181(18) -0.0060(16) 0.0020(15) 0.0018(16)
C4A 0.023(2) 0.022(2) 0.0211(19) -0.0029(16) 0.0034(15) -0.0027(16)
C5A 0.030(2) 0.032(3) 0.026(2) 0.0021(18) 0.0144(17) -0.0017(19)
C6A 0.043(3) 0.040(3) 0.040(3) -0.002(2) 0.026(2) 0.001(2)
C7A 0.048(3) 0.053(3) 0.031(2) 0.000(2) 0.012(2) -0.009(2)
C8A 0.037(3) 0.035(3) 0.051(3) -0.001(2) 0.019(2) -0.005(2)
C9A 0.030(2) 0.028(2) 0.021(2) 0.0010(17) 0.0005(16) -0.0032(18)
C10A 0.023(2) 0.024(2) 0.034(2) -0.0083(18) -0.0025(17) 0.0006(17)
C11A 0.028(2) 0.040(3) 0.048(3) 0.009(2) -0.004(2) 0.007(2)
C12A 0.0188(19) 0.029(2) 0.025(2) -0.0034(17) 0.0019(15) -0.0019(17)
C13A 0.023(2) 0.026(2) 0.0202(19) 0.0041(17) 0.0064(15) 0.0049(17)
C14A 0.022(2) 0.023(2) 0.023(2) 0.0045(17) 0.0062(15) 0.0050(17)
C15A 0.027(2) 0.024(2) 0.024(2) 0.0007(17) 0.0018(16) 0.0040(17)
C16A 0.041(3) 0.025(3) 0.026(2) -0.0026(18) 0.0013(18) -0.0018(19)
C17A 0.040(3) 0.039(3) 0.029(2) 0.001(2) -0.0042(19) -0.008(2)
C18A 0.060(3) 0.025(3) 0.039(3) -0.001(2) 0.002(2) -0.003(2)
C19A 0.067(4) 0.043(3) 0.030(2) -0.009(2) 0.008(2) -0.007(3)
C20A 0.040(2) 0.034(3) 0.0153(19) -0.0003(17) 0.0054(17) 0.008(2)
C21A 0.029(2) 0.037(3) 0.027(2) 0.0078(19) 0.0101(18) 0.0111(19)
C22A 0.039(3) 0.071(4) 0.024(2) 0.006(2) 0.014(2) 0.004(3)
C23A 0.020(2) 0.033(3) 0.030(2) 0.0039(19) 0.0089(16) 0.0029(18)
C24A 0.029(2) 0.026(2) 0.0182(19) 0.0019(17) 0.0079(16) -0.0053(18)
C25A 0.029(2) 0.027(2) 0.0195(19) -0.0001(17) 0.0080(16) -0.0063(18)
C26A 0.041(3) 0.023(2) 0.025(2) 0.0019(18) 0.0123(18) -0.0042(19)
C27A 0.050(3) 0.023(2) 0.025(2) -0.0007(18) 0.0030(19) 0.007(2)
C28A 0.047(3) 0.033(3) 0.030(2) -0.003(2) 0.008(2) 0.012(2)
C29A 0.072(4) 0.027(3) 0.037(3) -0.002(2) 0.005(2) 0.012(3)
C30A 0.065(3) 0.032(3) 0.028(2) 0.002(2) 0.005(2) 0.009(2)
C31A 0.047(3) 0.025(3) 0.030(2) -0.0066(19) 0.009(2) -0.010(2)
C32A 0.044(3) 0.036(3) 0.028(2) -0.002(2) 0.008(2) -0.017(2)
C33A 0.056(3) 0.052(4) 0.053(3) -0.012(3) 0.003(3) -0.026(3)
C34A 0.031(2) 0.040(3) 0.025(2) -0.0041(19) 0.0075(18) -0.013(2)
C35A 0.043(3) 0.037(3) 0.040(3) 0.007(2) -0.007(2) 0.002(2)
C36A 0.036(3) 0.055(4) 0.050(3) 0.006(3) -0.004(2) 0.019(3)
C37A 0.025(2) 0.053(4) 0.043(3) 0.009(2) -0.006(2) -0.001(2)
Pd1B 0.02366(17) 0.0308(2) 0.03394(19) -0.00216(15) 0.00155(13) 0.00431(14)
P1B 0.0217(5) 0.0211(6) 0.0248(5) -0.0015(4) 0.0021(4) 0.0009(4)
Cl1B 0.0701(9) 0.0430(8) 0.0671(9) -0.0197(7) -0.0124(7) 0.0221(7)
O1B 0.0208(14) 0.0216(15) 0.0255(14) -0.0017(12) 0.0004(11) 0.0010(11)
O2B 0.0265(15) 0.0209(15) 0.0236(14) -0.0003(12) 0.0054(11) 0.0024(12)
O3B 0.0200(14) 0.0253(16) 0.0222(14) -0.0017(12) 0.0012(11) -0.0029(11)
C1B 0.0179(19) 0.023(2) 0.0220(19) 0.0034(16) 0.0026(15) 0.0017(16)
C2B 0.0188(19) 0.024(2) 0.0210(19) -0.0030(16) 0.0038(15) 0.0001(16)
C3B 0.024(2) 0.018(2) 0.0216(19) -0.0012(16) 0.0029(15) 0.0044(16)
C4B 0.023(2) 0.028(2) 0.0182(19) -0.0015(16) 0.0056(15) -0.0006(17)
C5B 0.025(2) 0.025(2) 0.025(2) 0.0006(17) 0.0033(16) -0.0053(17)
C6B 0.021(2) 0.046(3) 0.030(2) 0.002(2) 0.0058(17) -0.004(2)
C7B 0.043(3) 0.035(3) 0.036(3) 0.008(2) -0.002(2) -0.011(2)
C8B 0.033(2) 0.029(3) 0.030(2) -0.0079(19) 0.0053(18) -0.0021(19)
C9B 0.037(2) 0.026(2) 0.024(2) 0.0043(18) 0.0082(18) -0.0019(19)
C10B 0.022(2) 0.026(2) 0.028(2) 0.0024(18) 0.0004(16) 0.0015(18)
C11B 0.039(3) 0.035(3) 0.057(3) 0.016(2) -0.013(2) 0.001(2)
C12B 0.022(2) 0.034(3) 0.022(2) 0.0017(18) 0.0022(15) -0.0008(18)
C13B 0.025(2) 0.020(2) 0.023(2) -0.0026(16) 0.0047(16) -0.0033(17)
C14B 0.023(2) 0.020(2) 0.024(2) -0.0036(16) 0.0011(15) -0.0026(16)
C15B 0.033(2) 0.019(2) 0.0198(19) -0.0008(16) -0.0011(16) -0.0028(17)
C16B 0.045(3) 0.028(3) 0.024(2) 0.0022(18) -0.0012(19) 0.005(2)
C17B 0.043(3) 0.040(3) 0.040(3) 0.000(2) -0.002(2) 0.010(2)
C18B 0.066(3) 0.041(3) 0.032(2) 0.013(2) 0.003(2) 0.014(3)
C19B 0.075(4) 0.031(3) 0.035(3) -0.002(2) 0.001(2) 0.009(3)
C20B 0.035(2) 0.031(3) 0.020(2) -0.0013(18) 0.0009(17) -0.0018(19)
C21B 0.029(2) 0.032(3) 0.025(2) -0.0034(18) 0.0063(17) -0.0033(19)
C22B 0.042(3) 0.050(3) 0.032(2) 0.004(2) 0.009(2) 0.007(2)
C23B 0.022(2) 0.024(2) 0.031(2) -0.0013(18) 0.0011(16) -0.0021(17)
C24B 0.029(2) 0.021(2) 0.0187(19) 0.0020(16) 0.0002(16) -0.0067(17)
C25B 0.026(2) 0.021(2) 0.0198(19) 0.0008(16) -0.0018(15) -0.0048(17)
C26B 0.034(2) 0.026(2) 0.023(2) 0.0044(18) 0.0026(17) -0.0040(18)
C27B 0.042(3) 0.030(3) 0.024(2) -0.0064(18) 0.0113(19) -0.003(2)
C28B 0.060(3) 0.037(3) 0.061(3) -0.001(3) 0.021(3) 0.003(3)
C29B 0.055(3) 0.044(3) 0.050(3) -0.009(3) 0.029(3) -0.012(3)
C30B 0.063(4) 0.062(4) 0.030(3) -0.002(2) 0.015(2) 0.004(3)
C31B 0.049(3) 0.027(3) 0.025(2) -0.0062(19) 0.0047(19) -0.010(2)
C32B 0.042(3) 0.031(3) 0.025(2) 0.0040(19) -0.0033(19) -0.013(2)
C33B 0.056(3) 0.055(4) 0.045(3) -0.008(3) -0.001(2) -0.031(3)
C34B 0.033(2) 0.028(2) 0.024(2) 0.0071(18) 0.0007(17) -0.0065(19)
C35B 0.036(3) 0.062(4) 0.080(4) -0.013(3) -0.015(3) 0.012(3)
C36B 0.048(4) 0.078(5) 0.115(6) -0.022(4) -0.043(4) 0.004(4)
C37B 0.044(3) 0.037(3) 0.062(3) -0.006(3) -0.019(2) 0.000(2)

loop_
_atom_type_symbol
_atom_type_description
_atom_type_scat_dispersion_real
_atom_type_scat_dispersion_imag
_atom_type_scat_source
C C 0.0033 0.0016 'International Tables Vol C Tables 4.2.6.8 and 6.1.1.4'
H H 0.0000 0.0000 'International Tables Vol C Tables 4.2.6.8 and 6.1.1.4'
O O 0.0106 0.0060 'International Tables Vol C Tables 4.2.6.8 and 6.1.1.4'
P P 0.1023 0.0942 'International Tables Vol C Tables 4.2.6.8 and 6.1.1.4'
Cl Cl 0.1484 0.1585 'International Tables Vol C Tables 4.2.6.8 and 6.1.1.4'
Pd Pd -0.9988 1.0072 'International Tables Vol C Tables 4.2.6.8 and 6.1.1.4'

loop_
_geom_angle_atom_site_label_1
_geom_angle_atom_site_label_2
_geom_angle_atom_site_label_3
_geom_angle
_geom_angle_site_symmetry_1
_geom_angle_site_symmetry_3
_geom_angle_publ_flag
C35A Pd1A C36A 37.73(18) . . ?
C35A Pd1A C37A 66.62(18) . . ?
C36A Pd1A C37A 36.17(18) . . ?
C35A Pd1A P1A 102.28(13) . . ?
C36A Pd1A P1A 135.91(16) . . ?
C37A Pd1A P1A 167.76(13) . . ?
C35A Pd1A Cl1A 164.75(13) . . ?
C36A Pd1A Cl1A 134.39(15) . . ?
C37A Pd1A Cl1A 101.14(14) . . ?
P1A Pd1A Cl1A 88.89(4) . . ?
O2A P1A O1A 104.10(14) . . ?
O2A P1A O3A 106.25(14) . . ?
O1A P1A O3A 102.55(14) . . ?
O2A P1A Pd1A 107.55(10) . . ?
O1A P1A Pd1A 117.86(10) . . ?
O3A P1A Pd1A 117.28(11) . . ?
C3A O1A P1A 127.3(2) . . ?
C14A O2A P1A 126.6(3) . . ?
C25A O3A P1A 125.1(2) . . ?
C13A C1A C24A 116.0(3) . . ?
C13A C1A C2A 116.8(3) . . ?
C24A C1A C2A 113.5(3) . . ?
C12A C2A C3A 118.0(4) . . ?
C12A C2A C1A 117.0(3) . . ?
C3A C2A C1A 124.8(3) . . ?
C4A C3A O1A 119.1(3) . . ?
C4A C3A C2A 122.4(3) . . ?
O1A C3A C2A 118.4(3) . . ?
C3A C4A C9A 115.5(3) . . ?
C3A C4A C5A 127.6(4) . . ?
C9A C4A C5A 116.8(4) . . ?
C8A C5A C6A 108.1(4) . . ?
C8A C5A C7A 109.9(4) . . ?
C6A C5A C7A 106.0(4) . . ?
C8A C5A C4A 109.2(3) . . ?
C6A C5A C4A 115.6(3) . . ?
C7A C5A C4A 107.9(3) . . ?
C10A C9A C4A 124.1(4) . . ?
C12A C10A C9A 117.9(4) . . ?
C12A C10A C11A 120.5(4) . . ?
C9A C10A C11A 121.6(4) . . ?
C10A C12A C2A 121.9(4) . . ?
C14A C13A C23A 117.3(4) . . ?
C14A C13A C1A 123.7(3) . . ?
C23A C13A C1A 118.9(3) . . ?
C13A C14A O2A 118.9(3) . . ?
C13A C14A C15A 123.4(3) . . ?
O2A C14A C15A 117.7(3) . . ?
C20A C15A C14A 115.3(4) . . ?
C20A C15A C16A 121.8(4) . . ?
C14A C15A C16A 122.9(4) . . ?
C19A C16A C18A 108.0(4) . . ?
C19A C16A C17A 108.0(4) . . ?
C18A C16A C17A 109.7(4) . . ?
C19A C16A C15A 110.8(4) . . ?
C18A C16A C15A 109.7(3) . . ?
C17A C16A C15A 110.7(4) . . ?
C21A C20A C15A 123.2(4) . . ?
C23A C21A C20A 118.3(4) . . ?
C23A C21A C22A 122.2(4) . . ?
C20A C21A C22A 119.5(4) . . ?
C21A C23A C13A 122.2(4) . . ?
C25A C24A C34A 118.2(4) . . ?
C25A C24A C1A 125.0(4) . . ?
C34A C24A C1A 116.7(4) . . ?
C24A C25A C26A 122.5(4) . . ?
C24A C25A O3A 119.0(4) . . ?
C26A C25A O3A 118.6(4) . . ?
C31A C26A C25A 116.4(4) . . ?
C31A C26A C27A 120.4(4) . . ?
C25A C26A C27A 123.2(4) . . ?
C26A C27A C29A 112.0(4) . . ?
C26A C27A C28A 110.5(4) . . ?
C29A C27A C28A 107.1(4) . . ?
C26A C27A C30A 110.0(4) . . ?
C29A C27A C30A 106.9(4) . . ?
C28A C27A C30A 110.4(4) . . ?
C32A C31A C26A 123.0(4) . . ?
C31A C32A C34A 119.1(4) . . ?
C31A C32A C33A 120.8(5) . . ?
C34A C32A C33A 120.1(5) . . ?
C32A C34A C24A 120.9(4) . . ?
C36A C35A Pd1A 72.5(3) . . ?
C37A C36A C35A 120.3(5) . . ?
C37A C36A Pd1A 73.5(3) . . ?
C35A C36A Pd1A 69.8(3) . . ?
C36A C37A Pd1A 70.3(3) . . ?
C37B Pd1B C36B 37.6(2) . . ?
C37B Pd1B C35B 67.6(2) . . ?
C36B Pd1B C35B 34.6(2) . . ?
C37B Pd1B P1B 100.44(14) . . ?
C36B Pd1B P1B 136.9(2) . . ?
C35B Pd1B P1B 164.49(17) . . ?
C37B Pd1B Cl1B 162.10(14) . . ?
C36B Pd1B Cl1B 128.6(2) . . ?
C35B Pd1B Cl1B 95.86(16) . . ?
P1B Pd1B Cl1B 94.50(5) . . ?
O2B P1B O3B 104.26(14) . . ?
O2B P1B O1B 106.84(14) . . ?
O3B P1B O1B 102.66(14) . . ?
O2B P1B Pd1B 105.42(10) . . ?
O3B P1B Pd1B 120.92(11) . . ?
O1B P1B Pd1B 115.55(10) . . ?
C3B O1B P1B 125.9(2) . . ?
C14B O2B P1B 127.0(2) . . ?
C25B O3B P1B 127.3(2) . . ?
C2B C1B C24B 112.5(3) . . ?
C2B C1B C13B 117.4(3) . . ?
C24B C1B C13B 115.9(3) . . ?
C12B C2B C3B 118.4(4) . . ?
C12B C2B C1B 116.6(3) . . ?
C3B C2B C1B 124.9(3) . . ?
C2B C3B C4B 122.6(3) . . ?
C2B C3B O1B 118.8(3) . . ?
C4B C3B O1B 118.6(3) . . ?
C9B C4B C3B 115.5(4) . . ?
C9B C4B C5B 121.1(4) . . ?
C3B C4B C5B 123.4(3) . . ?
C7B C5B C8B 106.9(3) . . ?
C7B C5B C4B 112.7(3) . . ?
C8B C5B C4B 109.5(3) . . ?
C7B C5B C6B 106.9(3) . . ?
C8B C5B C6B 110.6(3) . . ?
C4B C5B C6B 110.2(3) . . ?
C10B C9B C4B 123.9(4) . . ?
C9B C10B C12B 117.8(4) . . ?
C9B C10B C11B 120.6(4) . . ?
C12B C10B C11B 121.6(4) . . ?
C2B C12B C10B 121.6(4) . . ?
C14B C13B C23B 117.5(4) . . ?
C14B C13B C1B 124.8(3) . . ?
C23B C13B C1B 117.5(3) . . ?
C13B C14B O2B 118.4(3) . . ?
C13B C14B C15B 123.7(4) . . ?
O2B C14B C15B 117.9(3) . . ?
C20B C15B C14B 115.4(4) . . ?
C20B C15B C16B 122.0(4) . . ?
C14B C15B C16B 122.6(4) . . ?
C19B C16B C18B 107.0(4) . . ?
C19B C16B C15B 110.9(3) . . ?
C18B C16B C15B 109.9(4) . . ?
C19B C16B C17B 109.5(4) . . ?
C18B C16B C17B 107.8(4) . . ?
C15B C16B C17B 111.6(4) . . ?
C15B C20B C21B 123.3(4) . . ?
C20B C21B C23B 118.6(4) . . ?
C20B C21B C22B 120.4(4) . . ?
C23B C21B C22B 120.9(4) . . ?
C21B C23B C13B 121.3(4) . . ?
C34B C24B C25B 117.8(4) . . ?
C34B C24B C1B 116.4(4) . . ?
C25B C24B C1B 125.6(3) . . ?
C26B C25B C24B 123.6(4) . . ?
C26B C25B O3B 118.6(3) . . ?
C24B C25B O3B 117.7(3) . . ?
C25B C26B C31B 115.2(4) . . ?
C25B C26B C27B 127.8(4) . . ?
C31B C26B C27B 116.8(4) . . ?
C29B C27B C28B 107.5(4) . . ?
C29B C27B C30B 106.4(4) . . ?
C28B C27B C30B 109.9(4) . . ?
C29B C27B C26B 115.7(4) . . ?
C28B C27B C26B 109.1(4) . . ?
C30B C27B C26B 108.0(4) . . ?
C32B C31B C26B 124.2(4) . . ?
C31B C32B C34B 117.7(4) . . ?
C31B C32B C33B 122.8(4) . . ?
C34B C32B C33B 119.4(4) . . ?
C24B C34B C32B 121.3(4) . . ?
C36B C35B Pd1B 71.0(3) . . ?
C35B C36B C37B 128.4(7) . . ?
C35B C36B Pd1B 74.5(4) . . ?
C37B C36B Pd1B 70.6(3) . . ?
C36B C37B Pd1B 71.8(3) . . ?

loop_
_geom_bond_atom_site_label_1
_geom_bond_atom_site_label_2
_geom_bond_distance
_geom_bond_site_symmetry_2
_geom_bond_publ_flag
Pd1A C35A 2.141(5) . ?
Pd1A C36A 2.175(5) . ?
Pd1A C37A 2.215(4) . ?
Pd1A P1A 2.2678(10) . ?
Pd1A Cl1A 2.3666(12) . ?
P1A O2A 1.598(3) . ?
P1A O1A 1.599(3) . ?
P1A O3A 1.602(3) . ?
O1A C3A 1.402(4) . ?
O2A C14A 1.407(4) . ?
O3A C25A 1.416(4) . ?
C1A C13A 1.525(5) . ?
C1A C24A 1.527(6) . ?
C1A C2A 1.534(5) . ?
C2A C12A 1.389(5) . ?
C2A C3A 1.409(5) . ?
C3A C4A 1.392(5) . ?
C4A C9A 1.399(5) . ?
C4A C5A 1.547(5) . ?
C5A C8A 1.518(6) . ?
C5A C6A 1.529(6) . ?
C5A C7A 1.532(6) . ?
C9A C10A 1.384(5) . ?
C10A C12A 1.372(6) . ?
C10A C11A 1.515(6) . ?
C13A C14A 1.378(5) . ?
C13A C23A 1.392(5) . ?
C14A C15A 1.409(5) . ?
C15A C20A 1.398(5) . ?
C15A C16A 1.533(6) . ?
C16A C19A 1.530(6) . ?
C16A C18A 1.532(6) . ?
C16A C17A 1.532(6) . ?
C20A C21A 1.379(6) . ?
C21A C23A 1.373(6) . ?
C21A C22A 1.517(6) . ?
C24A C25A 1.388(6) . ?
C24A C34A 1.399(5) . ?
C25A C26A 1.408(6) . ?
C26A C31A 1.388(6) . ?
C26A C27A 1.535(6) . ?
C27A C29A 1.536(6) . ?
C27A C28A 1.540(6) . ?
C27A C30A 1.541(6) . ?
C31A C32A 1.378(6) . ?
C32A C34A 1.383(6) . ?
C32A C33A 1.515(6) . ?
C35A C36A 1.396(7) . ?
C36A C37A 1.363(7) . ?
Pd1B C37B 2.124(5) . ?
Pd1B C36B 2.140(6) . ?
Pd1B C35B 2.181(5) . ?
Pd1B P1B 2.2723(11) . ?
Pd1B Cl1B 2.3498(14) . ?
P1B O2B 1.591(3) . ?
P1B O3B 1.593(3) . ?
P1B O1B 1.608(3) . ?
O1B C3B 1.420(4) . ?
O2B C14B 1.412(4) . ?
O3B C25B 1.420(4) . ?
C1B C2B 1.523(5) . ?
C1B C24B 1.531(5) . ?
C1B C13B 1.532(5) . ?
C2B C12B 1.385(5) . ?
C2B C3B 1.391(5) . ?
C3B C4B 1.408(5) . ?
C4B C9B 1.394(5) . ?
C4B C5B 1.534(5) . ?
C5B C7B 1.524(6) . ?
C5B C8B 1.530(5) . ?
C5B C6B 1.536(6) . ?
C9B C10B 1.382(6) . ?
C10B C12B 1.386(6) . ?
C10B C11B 1.526(6) . ?
C13B C14B 1.376(5) . ?
C13B C23B 1.393(5) . ?
C14B C15B 1.415(5) . ?
C15B C20B 1.381(5) . ?
C15B C16B 1.539(6) . ?
C16B C19B 1.524(6) . ?
C16B C18B 1.535(6) . ?
C16B C17B 1.543(6) . ?
C20B C21B 1.383(6) . ?
C21B C23B 1.386(5) . ?
C21B C22B 1.499(6) . ?
C24B C34B 1.392(5) . ?
C24B C25B 1.401(5) . ?
C25B C26B 1.387(5) . ?
C26B C31B 1.406(6) . ?
C26B C27B 1.551(6) . ?
C27B C29B 1.526(6) . ?
C27B C28B 1.528(6) . ?
C27B C30B 1.541(6) . ?
C31B C32B 1.377(6) . ?
C32B C34B 1.400(6) . ?
C32B C33B 1.511(6) . ?
C35B C36B 1.285(8) . ?
C36B C37B 1.375(8) . ?
